data_7705334
loop_
_publ_author_name
'Li, Zili'
'Mackie, Emily R. R.'
'Ramkissoon, Pria'
'Mather, Joel C.'
'Wiratpruk, Nuchareenat'
'Soares da Costa, Tatiana P.'
'Barnard, Peter J.'

_publ_section_title
;
 Synthesis, conformational analysis and antibacterial activity of
 Au(I)-Ag(I) and Au(I)-Hg(II) heterobimetallic N-heterocyclic carbene
 complexes.
;
_journal_issue 36
_journal_name_full 'Dalton transactions (Cambridge, England : 2003)'
_journal_page_first 12820
_journal_page_last 12834
_journal_paper_doi 10.1039/d0dt02225j
_journal_volume 49
_journal_year 2020
_chemical_formula_moiety '2(B F4), C20 H26 Ag Au N8'
_chemical_formula_sum 'C20 H26 Ag Au B2 F8 N8'
_chemical_formula_weight 856.94
_space_group_crystal_system monoclinic
_space_group_IT_number 15
_space_group_name_Hall '-I 2ya'
_space_group_name_H-M_alt 'I 1 2/a 1'
_atom_sites_solution_hydrogens geom
_atom_sites_solution_primary dual
_audit_creation_date 2019-11-07
_audit_creation_method
;
Olex2 1.2
(compiled 2018.05.29 svn.r3508 for OlexSys, GUI svn.r5506)
;
_audit_update_record
;
2020-06-21 deposited with the CCDC.	2020-09-01 downloaded from the CCDC.
;
_cell_angle_alpha 90
_cell_angle_beta 106.4520(10)
_cell_angle_gamma 90
_cell_formula_units_Z 4
_cell_length_a 13.49130(10)
_cell_length_b 14.38060(10)
_cell_length_c 17.91910(10)
_cell_measurement_reflns_used 26541
_cell_measurement_temperature 149.99(10)
_cell_measurement_theta_max 71.0800
_cell_measurement_theta_min 3.6310
_cell_volume 3334.20(4)
_computing_molecular_graphics 'Olex2 (Dolomanov et al., 2009)'
_computing_publication_material 'Olex2 (Dolomanov et al., 2009)'
_computing_structure_refinement 'ShelXL (Sheldrick, 2015)'
_computing_structure_solution 'ShelXT (Sheldrick, 2015)'
_diffrn_ambient_temperature 149.99(10)
_diffrn_measured_fraction_theta_full 1.000
_diffrn_measured_fraction_theta_max 0.999
_diffrn_measurement_device_type 'Rigaku Oxford Diffraction SuperNova'
_diffrn_radiation_type CuK\a
_diffrn_radiation_wavelength 1.54184
_diffrn_reflns_av_R_equivalents 0.0279
_diffrn_reflns_av_unetI/netI 0.0094
_diffrn_reflns_Laue_measured_fraction_full 1.000
_diffrn_reflns_Laue_measured_fraction_max 0.999
_diffrn_reflns_limit_h_max 16
_diffrn_reflns_limit_h_min -15
_diffrn_reflns_limit_k_max 17
_diffrn_reflns_limit_k_min -17
_diffrn_reflns_limit_l_max 17
_diffrn_reflns_limit_l_min -21
_diffrn_reflns_number 33825
_diffrn_reflns_point_group_measured_fraction_full 1.000
_diffrn_reflns_point_group_measured_fraction_max 0.999
_diffrn_reflns_theta_full 67.684
_diffrn_reflns_theta_max 71.256
_diffrn_reflns_theta_min 4.008
_exptl_absorpt_coefficient_mu 13.480
_exptl_absorpt_correction_T_max 0.96899
_exptl_absorpt_correction_T_min 0.96899
_exptl_absorpt_correction_type multi-scan
_exptl_absorpt_process_details
;
CrysAlisPro 1.171.40.36a (Rigaku Oxford Diffraction, 2018)
Spherical absorption correction
 using equivalent radius and absorption coefficient.
Empirical absorption correction using spherical harmonics,
 implemented in SCALE3 ABSPACK scaling algorithm.
;
_exptl_crystal_colour 'clear colourless'
_exptl_crystal_colour_lustre clear
_exptl_crystal_colour_primary colourless
_exptl_crystal_density_diffrn 1.707
_exptl_crystal_description block
_exptl_crystal_F_000 1640
_exptl_crystal_size_max 0.04
_exptl_crystal_size_mid 0.04
_exptl_crystal_size_min 0.02
_refine_diff_density_max 0.618
_refine_diff_density_min -0.539
_refine_diff_density_rms 0.072
_refine_ls_extinction_method none
_refine_ls_goodness_of_fit_ref 1.084
_refine_ls_hydrogen_treatment constr
_refine_ls_matrix_type full
_refine_ls_number_parameters 201
_refine_ls_number_reflns 3241
_refine_ls_number_restraints 2
_refine_ls_restrained_S_all 1.106
_refine_ls_R_factor_all 0.0220
_refine_ls_R_factor_gt 0.0217
_refine_ls_shift/su_max 0.001
_refine_ls_shift/su_mean 0.000
_refine_ls_structure_factor_coef Fsqd
_refine_ls_weighting_details 'w=1/[\s^2^(Fo^2^)+(0.0313P)^2^+7.0971P] where P=(Fo^2^+2Fc^2^)/3'
_refine_ls_weighting_scheme calc
_refine_ls_wR_factor_gt 0.0593
_refine_ls_wR_factor_ref 0.0595
_reflns_Friedel_coverage 0.000
_reflns_number_gt 3185
_reflns_number_total 3241
_reflns_threshold_expression 'I > 2\s(I)'
_cod_data_source_file d0dt02225j2.cif
_cod_data_source_block 5b
_cod_depositor_comments 'Adding full bibliography for 7705334--7705337.cif.'
_cod_database_code 7705334
_shelx_shelxl_version_number 2014/7
_shelx_space_group_comment
;
The symmetry employed for this shelxl refinement is uniquely defined
by the following loop, which should always be used as a source of
symmetry information in preference to the above space-group names.
They are only intended as comments.
;
_shelx_estimated_absorpt_t_max 0.774
_shelx_estimated_absorpt_t_min 0.615
_olex2_refinement_description
;
1. Fixed Uiso
 At 1.2 times of:
  All C(H) groups, All C(H,H) groups
 At 1.5 times of:
  All C(H,H,H) groups
2. Restrained distances
 C11-C10 = C9-C8
 1.5 with sigma of 0.02
3. Others
 Fixed Sof: Ag1(0.5) Au1(0.5) C9(0.5) H9A(0.5) H9B(0.5) H9C(0.5) C11(0.5)
 H11A(0.5) H11B(0.5) H11C(0.5)
4.a Secondary CH2 refined with riding coordinates:
 C7(H7A,H7B), C8(H8A,H8B), C10(H10A,H10B)
4.b Aromatic/amide H refined with riding coordinates:
 C2(H2), C3(H3), C5(H5), C6(H6)
4.c Idealised Me refined as rotating group:
 C9(H9A,H9B,H9C), C11(H11A,H11B,H11C)
;
_olex2_diffrn_ambient_temperature_device 'Oxford Cryosystems'
_olex2_exptl_crystal_mounting_method 'The crystal was mounted on a mylar loop in perfluoroether oil'
_olex2_submission_special_instructions 'No special instructions were received'

loop_
_space_group_symop_operation_xyz
'x, y, z'
'-x+1/2, y, -z'
'x+1/2, y+1/2, z+1/2'
'-x+1, y+1/2, -z+1/2'
'-x, -y, -z'
'x-1/2, -y, z'
'-x+1/2, -y+1/2, -z+1/2'
'x, -y+1/2, z+1/2'

loop_
_atom_site_label
_atom_site_type_symbol
_atom_site_fract_x
_atom_site_fract_y
_atom_site_fract_z
_atom_site_U_iso_or_equiv
_atom_site_adp_type
_atom_site_occupancy
_atom_site_site_symmetry_order
_atom_site_calc_flag
_atom_site_refinement_flags_posn
_atom_site_refinement_flags_adp
_atom_site_refinement_flags_occupancy
_atom_site_disorder_assembly
_atom_site_disorder_group
B1 B 0.6117(3) 0.4387(3) 0.2882(2) 0.0490(8) Uani 1 1 d . . . . .
F1 F 0.5979(4) 0.4401(2) 0.21114(16) 0.1328(15) Uani 1 1 d . . . . .
F2 F 0.5202(2) 0.4683(2) 0.3017(2) 0.1152(12) Uani 1 1 d . . . . .
F3 F 0.63384(16) 0.34960(13) 0.31888(12) 0.0593(5) Uani 1 1 d . . . . .
F4 F 0.68640(19) 0.49854(16) 0.32471(17) 0.0891(8) Uani 1 1 d . . . . .
C1 C 0.7231(2) 0.7498(2) 0.62392(17) 0.0421(6) Uani 1 1 d . . . . .
N1 N 0.63738(19) 0.70219(15) 0.62491(15) 0.0396(5) Uani 1 1 d . . . . .
Ag1 Ag 0.8429(4) 0.7060(3) 0.5772(4) 0.0428(10) Uani 0.5 1 d . . P A 1
Au1 Au 0.8399(2) 0.70609(13) 0.5825(2) 0.0378(3) Uani 0.5 1 d . . P A 2
C2 C 0.5777(2) 0.7523(2) 0.66211(19) 0.0483(7) Uani 1 1 d . . . . .
H2 H 0.5136 0.7339 0.6695 0.058 Uiso 1 1 calc R . . . .
N2 N 0.7177(2) 0.82922(19) 0.66236(17) 0.0489(6) Uani 1 1 d . . . . .
C3 C 0.6287(3) 0.8320(2) 0.6855(2) 0.0527(8) Uani 1 1 d . . . . .
H3 H 0.6074 0.8811 0.7130 0.063 Uiso 1 1 calc R . . . .
N3 N 0.52263(17) 0.62471(16) 0.51649(14) 0.0391(5) Uani 1 1 d . . . . .
C4 C 0.5304(2) 0.6624(2) 0.44965(18) 0.0426(6) Uani 1 1 d . . . . .
N4 N 0.43258(19) 0.6657(2) 0.40306(16) 0.0493(6) Uani 1 1 d . . . . .
C5 C 0.4207(2) 0.6041(2) 0.51211(19) 0.0481(7) Uani 1 1 d . . . . .
H5 H 0.3956 0.5775 0.5518 0.058 Uiso 1 1 calc R . . . .
C6 C 0.3648(2) 0.6294(3) 0.4407(2) 0.0534(8) Uani 1 1 d . . . . .
H6 H 0.2920 0.6236 0.4198 0.064 Uiso 1 1 calc R . . . .
C7 C 0.6087(2) 0.61319(19) 0.58657(17) 0.0416(6) Uani 1 1 d . . . . .
H7A H 0.5886 0.5696 0.6226 0.050 Uiso 1 1 calc R . . . .
H7B H 0.6686 0.5864 0.5726 0.050 Uiso 1 1 calc R . . . .
C8 C 0.7945(3) 0.9036(3) 0.6762(3) 0.0668(10) Uani 1 1 d D . . . .
H8A H 0.7921 0.9372 0.7239 0.080 Uiso 1 1 calc R . . . .
H8B H 0.8637 0.8746 0.6870 0.080 Uiso 1 1 calc R . . . .
C9 C 0.7858(8) 0.9656(7) 0.6200(5) 0.087(3) Uani 0.5 1 d D . P . .
H9A H 0.7859 0.9336 0.5717 0.131 Uiso 0.5 1 calc GR . P . .
H9B H 0.8440 1.0090 0.6347 0.131 Uiso 0.5 1 calc GR . P . .
H9C H 0.7209 0.9999 0.6121 0.131 Uiso 0.5 1 calc GR . P . .
C10 C 0.4021(3) 0.7024(3) 0.3234(2) 0.0739(13) Uani 1 1 d D . . . .
H10A H 0.3412 0.7431 0.3181 0.089 Uiso 1 1 calc R . . . .
H10B H 0.4590 0.7426 0.3175 0.089 Uiso 1 1 calc R . . . .
C11 C 0.3787(5) 0.6425(5) 0.2634(4) 0.0536(15) Uani 0.5 1 d D . P . .
H11A H 0.3627 0.6771 0.2143 0.080 Uiso 0.5 1 calc GR . P . .
H11B H 0.3185 0.6052 0.2652 0.080 Uiso 0.5 1 calc GR . P . .
H11C H 0.4377 0.6013 0.2669 0.080 Uiso 0.5 1 calc GR . P . .

loop_
_atom_site_aniso_label
_atom_site_aniso_U_11
_atom_site_aniso_U_22
_atom_site_aniso_U_33
_atom_site_aniso_U_23
_atom_site_aniso_U_13
_atom_site_aniso_U_12
B1 0.0423(17) 0.0505(19) 0.0509(19) 0.0115(15) 0.0077(15) -0.0086(15)
F1 0.254(5) 0.0812(19) 0.0575(15) 0.0096(13) 0.034(2) -0.020(2)
F2 0.0580(15) 0.125(3) 0.166(3) 0.055(2) 0.0390(17) 0.0166(16)
F3 0.0630(12) 0.0462(10) 0.0647(11) 0.0076(9) 0.0117(9) -0.0124(9)
F4 0.0695(15) 0.0512(12) 0.118(2) 0.0063(13) -0.0199(14) -0.0168(11)
C1 0.0346(14) 0.0421(15) 0.0464(15) -0.0036(12) 0.0062(11) -0.0018(12)
N1 0.0353(12) 0.0389(13) 0.0420(13) -0.0042(9) 0.0065(10) -0.0026(9)
Ag1 0.0266(7) 0.0500(15) 0.0487(13) -0.0069(6) 0.0059(7) -0.0034(6)
Au1 0.0308(5) 0.0363(6) 0.0450(4) -0.0023(3) 0.0087(3) 0.0008(3)
C2 0.0413(16) 0.0505(17) 0.0543(17) -0.0056(14) 0.0154(13) -0.0033(13)
N2 0.0427(13) 0.0418(13) 0.0619(16) -0.0120(12) 0.0144(12) -0.0077(11)
C3 0.0492(17) 0.0489(17) 0.064(2) -0.0147(15) 0.0217(15) -0.0044(14)
N3 0.0313(11) 0.0365(11) 0.0472(13) -0.0051(10) 0.0072(9) -0.0022(9)
C4 0.0333(14) 0.0391(14) 0.0518(16) -0.0024(12) 0.0062(12) -0.0012(11)
N4 0.0329(12) 0.0584(16) 0.0513(14) 0.0013(12) 0.0035(10) -0.0043(11)
C5 0.0362(14) 0.0507(17) 0.0568(17) -0.0075(14) 0.0122(13) -0.0096(13)
C6 0.0333(14) 0.064(2) 0.0599(19) -0.0063(16) 0.0088(13) -0.0079(14)
C7 0.0366(14) 0.0349(13) 0.0492(15) -0.0010(12) 0.0052(12) -0.0024(11)
C8 0.058(2) 0.0504(19) 0.097(3) -0.0238(19) 0.030(2) -0.0202(16)
C9 0.097(7) 0.089(6) 0.066(5) 0.008(5) 0.007(5) -0.042(5)
C10 0.0418(19) 0.115(4) 0.056(2) 0.019(2) -0.0006(16) -0.0090(19)
C11 0.056(4) 0.050(4) 0.058(4) -0.002(3) 0.022(3) -0.005(3)

loop_
_atom_type_symbol
_atom_type_description
_atom_type_scat_dispersion_real
_atom_type_scat_dispersion_imag
_atom_type_scat_source
C C 0.0181 0.0091 'International Tables Vol C Tables 4.2.6.8 and 6.1.1.4'
H H 0.0000 0.0000 'International Tables Vol C Tables 4.2.6.8 and 6.1.1.4'
Ag Ag 0.1306 4.2820 'International Tables Vol C Tables 4.2.6.8 and 6.1.1.4'
Au Au -4.4197 7.2980 'International Tables Vol C Tables 4.2.6.8 and 6.1.1.4'
B B 0.0090 0.0039 'International Tables Vol C Tables 4.2.6.8 and 6.1.1.4'
F F 0.0727 0.0534 'International Tables Vol C Tables 4.2.6.8 and 6.1.1.4'
N N 0.0311 0.0180 'International Tables Vol C Tables 4.2.6.8 and 6.1.1.4'

loop_
_geom_angle_atom_site_label_1
_geom_angle_atom_site_label_2
_geom_angle_atom_site_label_3
_geom_angle
_geom_angle_site_symmetry_1
_geom_angle_site_symmetry_3
_geom_angle_publ_flag
F1 B1 F2 107.6(4) . . ?
F1 B1 F3 111.8(3) . . ?
F1 B1 F4 110.9(3) . . ?
F2 B1 F3 108.4(3) . . ?
F4 B1 F2 107.5(4) . . ?
F4 B1 F3 110.4(3) . . ?
N1 C1 Ag1 127.5(2) . . ?
N1 C1 Au1 127.4(2) . . ?
N2 C1 N1 104.6(3) . . ?
N2 C1 Ag1 127.8(2) . . ?
N2 C1 Au1 127.7(2) . . ?
C1 N1 C2 111.1(2) . . ?
C1 N1 C7 123.8(3) . . ?
C2 N1 C7 125.0(3) . . ?
C1 Ag1 Ag1 80.8(2) . 2_656 ?
C4 Ag1 C1 171.0(3) 2_656 . ?
C4 Ag1 Ag1 108.0(4) 2_656 2_656 ?
C1 Au1 Au1 82.84(14) . 2_656 ?
C1 Au1 C4 174.6(2) . 2_656 ?
C4 Au1 Au1 102.5(2) 2_656 2_656 ?
C3 C2 N1 106.2(3) . . ?
C1 N2 C3 110.9(3) . . ?
C1 N2 C8 124.7(3) . . ?
C3 N2 C8 124.4(3) . . ?
C2 C3 N2 107.1(3) . . ?
C4 N3 C5 111.2(2) . . ?
C4 N3 C7 124.7(2) . . ?
C5 N3 C7 124.0(3) . . ?
N3 C4 Ag1 128.8(3) . 2_656 ?
N3 C4 Au1 130.5(2) . 2_656 ?
N3 C4 N4 104.8(2) . . ?
N4 C4 Ag1 126.4(3) . 2_656 ?
N4 C4 Au1 124.7(2) . 2_656 ?
C4 N4 C6 110.6(3) . . ?
C4 N4 C10 124.8(3) . . ?
C6 N4 C10 124.6(3) . . ?
C6 C5 N3 106.1(3) . . ?
C5 C6 N4 107.3(3) . . ?
N1 C7 N3 110.4(2) . . ?
C9 C8 N2 117.2(5) . . ?
C11 C10 N4 119.0(5) . . ?

loop_
_geom_bond_atom_site_label_1
_geom_bond_atom_site_label_2
_geom_bond_distance
_geom_bond_site_symmetry_2
_geom_bond_publ_flag
B1 F1 1.341(5) . ?
B1 F2 1.389(5) . ?
B1 F3 1.393(4) . ?
B1 F4 1.345(4) . ?
C1 N1 1.349(4) . ?
C1 Ag1 2.116(8) . ?
C1 Au1 2.023(5) . ?
C1 N2 1.347(4) . ?
N1 C2 1.384(4) . ?
N1 C7 1.452(3) . ?
Ag1 Ag1 3.163(9) 2_656 ?
Ag1 C4 2.002(7) 2_656 ?
Au1 Au1 3.250(6) 2_656 ?
Au1 C4 2.087(5) 2_656 ?
C2 C3 1.341(5) . ?
N2 C3 1.378(4) . ?
N2 C8 1.461(4) . ?
N3 C4 1.346(4) . ?
N3 C5 1.387(4) . ?
N3 C7 1.458(4) . ?
C4 Ag1 2.002(7) 2_656 ?
C4 Au1 2.087(5) 2_656 ?
C4 N4 1.348(4) . ?
N4 C6 1.383(4) . ?
N4 C10 1.468(5) . ?
C5 C6 1.338(5) . ?
C8 C9 1.325(9) . ?
C10 C11 1.344(7) . ?

loop_
_smtbx_masks_void_nr
_smtbx_masks_void_average_x
_smtbx_masks_void_average_y
_smtbx_masks_void_average_z
_smtbx_masks_void_volume
_smtbx_masks_void_count_electrons
_smtbx_masks_void_content
1 -0.368 0.000 0.500 318.6 81.1 ?
2 -0.869 0.500 0.000 318.6 81.1 ?
